data_2222414
loop_
_publ_author_name
'Sun, Shu-Wen'
'Zhou, Fu-Lin'
'Wang, Gao-Feng'
'Cui, Gui-Hua'

_publ_section_title
;
 6,6'-Dihydroxy-3,3'-dithiodibenzoic acid
;
_journal_coeditor_code NG2599
_journal_issue 7
_journal_name_full 'Acta Crystallographica Section E'
_journal_page_first o1701
_journal_paper_doi 10.1107/S1600536809023757
_journal_volume 65
_journal_year 2009
_chemical_formula_iupac 'C14 H10 O6 S2'
_chemical_formula_moiety 'C14 H10 O6 S2'
_chemical_formula_sum 'C14 H10 O6 S2'
_chemical_formula_weight 338.34
_chemical_melting_point 523
_chemical_name_common '5,5'-dithiodisalicylic acid'
_chemical_name_systematic
;
6,6'-Dihydroxy-3,3'-dithiodibenzoic acid
;
_space_group_IT_number 19
_symmetry_cell_setting orthorhombic
_symmetry_space_group_name_Hall 'P 2ac 2ab'
_symmetry_space_group_name_H-M 'P 21 21 21'
_atom_sites_solution_hydrogens geom
_atom_sites_solution_primary direct
_atom_sites_solution_secondary difmap
_audit_creation_method SHELXL-97
_cell_angle_alpha 90.00
_cell_angle_beta 90.00
_cell_angle_gamma 90.00
_cell_formula_units_Z 4
_cell_length_a 5.3065(6)
_cell_length_b 11.1657(13)
_cell_length_c 23.906(2)
_cell_measurement_reflns_used 2489
_cell_measurement_temperature 298(2)
_cell_measurement_theta_max 25.478
_cell_measurement_theta_min 2.498
_cell_volume 1416.4(3)
_computing_cell_refinement 'SAINT (Bruker, 2004)'
_computing_data_collection 'SMART (Bruker, 2004)'
_computing_data_reduction 'SAINT (Bruker, 2004)'
_computing_molecular_graphics 'SHELXTL (Sheldrick, 2008)'
_computing_publication_material 'SHELXTL (Sheldrick, 2008)'
_computing_structure_refinement 'SHELXL97 (Sheldrick, 2008)'
_computing_structure_solution 'SHELXS97 (Sheldrick, 2008)'
_diffrn_ambient_temperature 298(2)
_diffrn_measured_fraction_theta_full 1.000
_diffrn_measured_fraction_theta_max 1.000
_diffrn_measurement_device_type 'Bruker SMART area-detector'
_diffrn_measurement_method '\f and \w'
_diffrn_radiation_monochromator graphite
_diffrn_radiation_source 'fine-focus sealed tube'
_diffrn_radiation_type MoK\a
_diffrn_radiation_wavelength 0.71073
_diffrn_reflns_av_R_equivalents 0.0428
_diffrn_reflns_av_sigmaI/netI 0.0516
_diffrn_reflns_limit_h_max 6
_diffrn_reflns_limit_h_min -6
_diffrn_reflns_limit_k_max 13
_diffrn_reflns_limit_k_min -13
_diffrn_reflns_limit_l_max 12
_diffrn_reflns_limit_l_min -28
_diffrn_reflns_number 6436
_diffrn_reflns_theta_full 25.01
_diffrn_reflns_theta_max 25.01
_diffrn_reflns_theta_min 1.70
_diffrn_standards_decay_% 0
_diffrn_standards_interval_count 100
_diffrn_standards_number 0
_exptl_absorpt_coefficient_mu 0.403
_exptl_absorpt_correction_T_max 0.9458
_exptl_absorpt_correction_T_min 0.9095
_exptl_absorpt_correction_type multi-scan
_exptl_absorpt_process_details '(SADABS; Sheldrick, 1996)'
_exptl_crystal_colour yellow
_exptl_crystal_density_diffrn 1.587
_exptl_crystal_density_method 'not measured'
_exptl_crystal_description needle
_exptl_crystal_F_000 696
_exptl_crystal_size_max 0.24
_exptl_crystal_size_mid 0.15
_exptl_crystal_size_min 0.14
_refine_diff_density_max 0.401
_refine_diff_density_min -0.282
_refine_ls_abs_structure_details 'Flack (1983), 1007 Friedel pairs'
_refine_ls_abs_structure_Flack 0.49(13)
_refine_ls_extinction_method none
_refine_ls_goodness_of_fit_ref 1.087
_refine_ls_hydrogen_treatment mixed
_refine_ls_matrix_type full
_refine_ls_number_parameters 211
_refine_ls_number_reflns 2502
_refine_ls_number_restraints 4
_refine_ls_restrained_S_all 1.086
_refine_ls_R_factor_all 0.0591
_refine_ls_R_factor_gt 0.0448
_refine_ls_shift/su_max 0.000
_refine_ls_shift/su_mean 0.000
_refine_ls_structure_factor_coef Fsqd
_refine_ls_weighting_details 'calc w=1/[\s^2^(Fo^2^)+(0.0345P)^2^+0.9484P] where P=(Fo^2^+2Fc^2^)/3'
_refine_ls_weighting_scheme calc
_refine_ls_wR_factor_gt 0.0959
_refine_ls_wR_factor_ref 0.1027
_reflns_number_gt 2060
_reflns_number_total 2502
_reflns_threshold_expression I>2\s(I)
_cod_data_source_file ng2599.cif
_cod_data_source_block I
_cod_depositor_comments
;
The following automatic conversions were performed:
'_symmetry_cell_setting' value 'Orthorhombic' changed to 'orthorhombic'
according to '/home/saulius/struct/CIF-dictionaries/cif_core.dic'
dictionary named 'cif_core.dic' version 2.4.1 from 2010-06-29.

Automatic conversion script
Id: cif_fix_enum 1527 2010-12-29 10:47:43Z saulius 

The following automatic conversions were performed:

'_symmetry_cell_setting' value 'Orthorhombic' changed to
'orthorhombic' according to
/home/saulius/struct/CIF-dictionaries/cif_core.dic dictionary named
'cif_core.dic' version 2.4.1 from 2010-06-29.

Automatic conversion script
Id: cif_fix_values 1715 2011-07-08 13:25:40Z adriana 
;
_cod_original_cell_volume 1416.5(3)
_cod_database_code 2222414
_cod_database_fobs_code 2222414

loop_
_symmetry_equiv_pos_as_xyz
'x, y, z'
'-x+1/2, -y, z+1/2'
'-x, y+1/2, -z+1/2'
'x+1/2, -y+1/2, -z'

loop_
_atom_site_type_symbol
_atom_site_label
_atom_site_fract_x
_atom_site_fract_y
_atom_site_fract_z
_atom_site_U_iso_or_equiv
_atom_site_adp_type
_atom_site_calc_flag
_atom_site_refinement_flags
_atom_site_occupancy
_atom_site_disorder_assembly
_atom_site_disorder_group
O O1 -0.4934(6) 0.8216(2) 0.21892(11) 0.0439(7) Uani d . 1 . .
O O2 -0.6036(6) 0.6399(3) 0.18732(11) 0.0439(8) Uani d D 1 . .
H H2 -0.717(6) 0.643(4) 0.2123(14) 0.066 Uiso d D 1 . .
O O3 -0.1299(6) 0.9391(3) 0.16941(13) 0.0519(8) Uani d D 1 . .
H H3 -0.254(6) 0.934(5) 0.1911(17) 0.078 Uiso d D 1 . .
O O4 -0.1551(7) 0.3528(3) 0.20456(12) 0.0505(8) Uani d D 1 . .
H H4 -0.269(7) 0.338(4) 0.2286(15) 0.076 Uiso d D 1 . .
O O5 -0.0215(6) 0.1743(3) 0.23556(11) 0.0438(7) Uani d . 1 . .
O O6 0.3765(6) 0.0759(3) 0.18767(12) 0.0503(8) Uani d D 1 . .
H H6 0.252(6) 0.080(5) 0.2099(17) 0.075 Uiso d D 1 . .
S S1 -0.0244(2) 0.52404(9) 0.01641(4) 0.0370(3) Uani d . 1 . .
S S2 0.34345(19) 0.46809(9) 0.01989(4) 0.0360(2) Uani d . 1 . .
C C1 -0.4622(8) 0.7376(4) 0.18627(14) 0.0343(9) Uani d . 1 . .
C C2 -0.2645(7) 0.7386(3) 0.14288(15) 0.0303(9) Uani d . 1 . .
C C3 -0.1095(8) 0.8396(3) 0.13723(15) 0.0360(10) Uani d . 1 . .
C C4 0.0804(8) 0.8402(4) 0.09698(16) 0.0391(10) Uani d . 1 . .
H H4A 0.1880 0.9057 0.0942 0.047 Uiso calc R 1 . .
C C5 0.1095(8) 0.7447(3) 0.06154(16) 0.0391(10) Uani d . 1 . .
H H5 0.2337 0.7470 0.0341 0.047 Uiso calc R 1 . .
C C6 -0.0443(8) 0.6441(3) 0.06607(15) 0.0324(9) Uani d . 1 . .
C C7 -0.2280(8) 0.6406(3) 0.10693(15) 0.0339(9) Uani d . 1 . .
H H7 -0.3285 0.5729 0.1107 0.041 Uiso calc R 1 . .
C C8 -0.0058(8) 0.2582(4) 0.20199(16) 0.0367(9) Uani d . 1 . .
C C9 0.1795(7) 0.2604(3) 0.15645(15) 0.0314(9) Uani d . 1 . .
C C10 0.3593(8) 0.1685(3) 0.15118(15) 0.0356(9) Uani d . 1 . .
C C11 0.5317(8) 0.1726(3) 0.10729(16) 0.0404(10) Uani d . 1 . .
H H11 0.6534 0.1130 0.1041 0.048 Uiso calc R 1 . .
C C12 0.5236(8) 0.2640(3) 0.06854(16) 0.0387(9) Uani d . 1 . .
H H12 0.6396 0.2651 0.0394 0.046 Uiso calc R 1 . .
C C13 0.3440(8) 0.3550(3) 0.07246(14) 0.0312(9) Uani d . 1 . .
C C14 0.1790(8) 0.3533(3) 0.11681(15) 0.0350(9) Uani d . 1 . .
H H14 0.0637 0.4155 0.1207 0.042 Uiso calc R 1 . .

loop_
_atom_site_aniso_label
_atom_site_aniso_U_11
_atom_site_aniso_U_22
_atom_site_aniso_U_33
_atom_site_aniso_U_12
_atom_site_aniso_U_13
_atom_site_aniso_U_23
O1 0.0515(18) 0.0345(16) 0.0456(15) 0.0031(16) 0.0185(17) -0.0067(13)
O2 0.047(2) 0.0394(16) 0.0449(16) -0.0082(15) 0.0179(15) -0.0035(14)
O3 0.057(2) 0.0356(16) 0.063(2) -0.0068(15) 0.0226(17) -0.0158(15)
O4 0.0540(19) 0.0474(18) 0.0502(18) 0.0124(17) 0.0237(16) 0.0074(15)
O5 0.0474(18) 0.0416(17) 0.0423(16) 0.0038(16) 0.0113(16) 0.0068(13)
O6 0.050(2) 0.0404(17) 0.0605(19) 0.0127(16) 0.0138(17) 0.0138(16)
S1 0.0372(6) 0.0428(5) 0.0311(5) 0.0055(5) -0.0017(5) -0.0050(5)
S2 0.0371(5) 0.0370(5) 0.0340(5) 0.0005(5) 0.0064(5) 0.0011(5)
C1 0.034(2) 0.040(2) 0.0291(19) 0.005(2) 0.0003(19) 0.0052(18)
C2 0.031(2) 0.0292(19) 0.031(2) 0.0008(18) -0.0014(18) 0.0029(17)
C3 0.040(2) 0.032(2) 0.036(2) 0.0092(19) 0.002(2) -0.0012(18)
C4 0.036(3) 0.033(2) 0.049(2) -0.0035(19) 0.006(2) 0.004(2)
C5 0.044(3) 0.040(2) 0.033(2) 0.007(2) 0.009(2) 0.009(2)
C6 0.036(2) 0.031(2) 0.0302(19) 0.0064(19) -0.0022(19) 0.0001(16)
C7 0.039(2) 0.031(2) 0.032(2) 0.0007(19) -0.0032(19) 0.0034(17)
C8 0.032(2) 0.038(2) 0.040(2) 0.003(2) -0.001(2) -0.0059(19)
C9 0.031(2) 0.034(2) 0.0297(19) -0.0025(18) 0.0036(18) -0.0039(17)
C10 0.041(2) 0.034(2) 0.032(2) 0.000(2) -0.002(2) -0.0023(17)
C11 0.034(2) 0.034(2) 0.052(2) 0.011(2) 0.009(2) -0.0032(19)
C12 0.033(2) 0.045(2) 0.038(2) 0.003(2) 0.008(2) -0.0022(19)
C13 0.031(2) 0.033(2) 0.0293(19) -0.0027(19) 0.0005(19) -0.0065(17)
C14 0.035(2) 0.035(2) 0.035(2) 0.0044(19) -0.0009(19) -0.0021(18)

loop_
_atom_type_symbol
_atom_type_description
_atom_type_scat_dispersion_real
_atom_type_scat_dispersion_imag
_atom_type_scat_source
C C 0.0033 0.0016 'International Tables Vol C Tables 4.2.6.8 and 6.1.1.4'
H H 0.0000 0.0000 'International Tables Vol C Tables 4.2.6.8 and 6.1.1.4'
O O 0.0106 0.0060 'International Tables Vol C Tables 4.2.6.8 and 6.1.1.4'
S S 0.1246 0.1234 'International Tables Vol C Tables 4.2.6.8 and 6.1.1.4'

loop_
_geom_angle_atom_site_label_1
_geom_angle_atom_site_label_2
_geom_angle_atom_site_label_3
_geom_angle_site_symmetry_1
_geom_angle_site_symmetry_3
_geom_angle
_geom_angle_publ_flag
C1 O2 H2 . . 113(3) ?
C3 O3 H3 . . 111(4) ?
C8 O4 H4 . . 108(4) ?
C10 O6 H6 . . 108(4) ?
C6 S1 S2 . . 104.89(14) yes
C13 S2 S1 . . 104.24(14) yes
O1 C1 O2 . . 122.6(4) ?
O1 C1 C2 . . 122.4(4) ?
O2 C1 C2 . . 115.0(3) ?
C3 C2 C7 . . 119.1(3) ?
C3 C2 C1 . . 119.4(3) ?
C7 C2 C1 . . 121.5(3) ?
O3 C3 C4 . . 116.4(4) ?
O3 C3 C2 . . 123.9(4) ?
C4 C3 C2 . . 119.6(4) ?
C5 C4 C3 . . 120.3(4) ?
C5 C4 H4A . . 119.9 ?
C3 C4 H4A . . 119.9 ?
C4 C5 C6 . . 120.9(4) ?
C4 C5 H5 . . 119.6 ?
C6 C5 H5 . . 119.6 ?
C7 C6 C5 . . 119.4(3) ?
C7 C6 S1 . . 119.3(3) ?
C5 C6 S1 . . 121.1(3) ?
C6 C7 C2 . . 120.6(4) ?
C6 C7 H7 . . 119.7 ?
C2 C7 H7 . . 119.7 ?
O5 C8 O4 . . 122.4(4) ?
O5 C8 C9 . . 122.7(4) ?
O4 C8 C9 . . 115.0(4) ?
C14 C9 C10 . . 118.6(3) ?
C14 C9 C8 . . 120.8(4) ?
C10 C9 C8 . . 120.6(3) ?
O6 C10 C11 . . 117.7(4) ?
O6 C10 C9 . . 123.0(3) ?
C11 C10 C9 . . 119.3(4) ?
C12 C11 C10 . . 120.6(4) ?
C12 C11 H11 . . 119.7 ?
C10 C11 H11 . . 119.7 ?
C11 C12 C13 . . 121.0(4) ?
C11 C12 H12 . . 119.5 ?
C13 C12 H12 . . 119.5 ?
C14 C13 C12 . . 118.4(4) ?
C14 C13 S2 . . 123.6(3) ?
C12 C13 S2 . . 118.0(3) ?
C13 C14 C9 . . 121.9(4) ?
C13 C14 H14 . . 119.0 ?
C9 C14 H14 . . 119.0 ?

loop_
_geom_bond_atom_site_label_1
_geom_bond_atom_site_label_2
_geom_bond_site_symmetry_2
_geom_bond_distance
_geom_bond_publ_flag
O1 C1 . 1.231(4) ?
O2 C1 . 1.324(5) ?
O2 H2 . 0.848(10) ?
O3 C3 . 1.356(5) ?
O3 H3 . 0.842(10) ?
O4 C8 . 1.322(5) ?
O4 H4 . 0.848(10) ?
O5 C8 . 1.236(5) ?
O6 C10 . 1.356(4) ?
O6 H6 . 0.849(10) ?
S1 C6 . 1.793(4) yes
S1 S2 . 2.0511(15) yes
S2 C13 . 1.781(4) yes
C1 C2 . 1.476(5) ?
C2 C3 . 1.402(5) ?
C2 C7 . 1.404(5) ?
C3 C4 . 1.394(5) ?
C4 C5 . 1.371(5) ?
C4 H4A . 0.9300 ?
C5 C6 . 1.393(5) ?
C5 H5 . 0.9300 ?
C6 C7 . 1.380(5) ?
C7 H7 . 0.9300 ?
C8 C9 . 1.467(5) ?
C9 C14 . 1.405(5) ?
C9 C10 . 1.407(6) ?
C10 C11 . 1.393(5) ?
C11 C12 . 1.380(5) ?
C11 H11 . 0.9300 ?
C12 C13 . 1.396(5) ?
C12 H12 . 0.9300 ?
C13 C14 . 1.375(5) ?
C14 H14 . 0.9300 ?

loop_
_geom_hbond_atom_site_label_D
_geom_hbond_atom_site_label_H
_geom_hbond_atom_site_label_A
_geom_hbond_site_symmetry_A
_geom_hbond_distance_DH
_geom_hbond_distance_HA
_geom_hbond_distance_DA
_geom_hbond_angle_DHA
_geom_hbond_publ_flag
O2 H2 O5 3_455 0.85(3) 1.90(3) 2.739(4) 171(4) yes
O3 H3 O1 . 0.84(4) 1.91(5) 2.616(4) 142(5) yes
O3 H3 O6 1_465 0.84(4) 2.52(4) 3.063(5) 123(4) yes
O4 H4 O1 3_445 0.85(4) 1.79(4) 2.636(4) 175(4) yes
O6 H6 O5 . 0.85(4) 1.90(4) 2.642(4) 146(5) yes

loop_
_geom_torsion_atom_site_label_1
_geom_torsion_atom_site_label_2
_geom_torsion_atom_site_label_3
_geom_torsion_atom_site_label_4
_geom_torsion_site_symmetry_1
_geom_torsion_site_symmetry_2
_geom_torsion_site_symmetry_3
_geom_torsion_site_symmetry_4
_geom_torsion
_geom_torsion_publ_flag
C6 S1 S2 C13 . . . . 89.96(17) yes
O1 C1 C2 C3 . . . . -1.7(5) ?
O2 C1 C2 C3 . . . . 178.1(3) ?
O1 C1 C2 C7 . . . . 178.4(4) ?
O2 C1 C2 C7 . . . . -1.7(5) ?
C7 C2 C3 O3 . . . . 179.5(3) ?
C1 C2 C3 O3 . . . . -0.3(6) ?
C7 C2 C3 C4 . . . . -1.3(6) ?
C1 C2 C3 C4 . . . . 178.9(3) ?
O3 C3 C4 C5 . . . . -178.1(4) ?
C2 C3 C4 C5 . . . . 2.7(6) ?
C3 C4 C5 C6 . . . . -1.9(6) ?
C4 C5 C6 C7 . . . . -0.2(6) ?
C4 C5 C6 S1 . . . . 174.9(3) ?
S2 S1 C6 C7 . . . . -127.2(3) ?
S2 S1 C6 C5 . . . . 57.7(3) ?
C5 C6 C7 C2 . . . . 1.5(6) ?
S1 C6 C7 C2 . . . . -173.7(3) ?
C3 C2 C7 C6 . . . . -0.8(6) ?
C1 C2 C7 C6 . . . . 179.0(3) ?
O5 C8 C9 C14 . . . . 175.4(4) ?
O4 C8 C9 C14 . . . . -4.7(5) ?
O5 C8 C9 C10 . . . . -3.8(6) ?
O4 C8 C9 C10 . . . . 176.1(4) ?
C14 C9 C10 O6 . . . . 179.2(4) ?
C8 C9 C10 O6 . . . . -1.6(6) ?
C14 C9 C10 C11 . . . . 0.4(6) ?
C8 C9 C10 C11 . . . . 179.5(4) ?
O6 C10 C11 C12 . . . . 179.7(4) ?
C9 C10 C11 C12 . . . . -1.4(6) ?
C10 C11 C12 C13 . . . . 0.4(6) ?
C11 C12 C13 C14 . . . . 1.8(6) ?
C11 C12 C13 S2 . . . . -178.8(3) ?
S1 S2 C13 C14 . . . . -29.0(3) ?
S1 S2 C13 C12 . . . . 151.6(3) ?
C12 C13 C14 C9 . . . . -2.9(6) ?
S2 C13 C14 C9 . . . . 177.8(3) ?
C10 C9 C14 C13 . . . . 1.8(6) ?
C8 C9 C14 C13 . . . . -177.4(4) ?

loop_
_cod_related_entry_id
_cod_related_entry_database
_cod_related_entry_code
1 ChemSpider 81766
